data_4345521
loop_
_publ_author_name
'Li, Bin'
'Li, Jiancheng'
'Liu, Rui'
'Zhu, Hongping'
'Roesky, Herbert W.'

_publ_section_title
;
 Facile Route to Rare Heterobimetallic Aluminum-Copper and Aluminum-Zinc
 Selenide Clusters.
;
_journal_issue 6
_journal_name_full 'Inorganic chemistry'
_journal_page_first 3136
_journal_page_last 3139
_journal_paper_doi 10.1021/acs.inorgchem.7b00012
_journal_volume 56
_journal_year 2017
_chemical_formula_sum 'C118.25 H169.25 Al4 Cu8 N8 Se8'
_chemical_formula_weight 2950.79
_chemical_name_systematic
; 
 ? 
;
_space_group_IT_number 2
_symmetry_cell_setting triclinic
_symmetry_space_group_name_Hall '-P 1'
_symmetry_space_group_name_H-M 'P -1'
_atom_sites_solution_hydrogens geom
_atom_sites_solution_primary direct
_atom_sites_solution_secondary difmap
_audit_creation_method SHELXL-97
_cell_angle_alpha 79.429(3)
_cell_angle_beta 79.949(3)
_cell_angle_gamma 89.194(3)
_cell_formula_units_Z 2
_cell_length_a 17.2784(5)
_cell_length_b 18.9108(7)
_cell_length_c 21.1400(8)
_cell_measurement_reflns_used 8162
_cell_measurement_temperature 173(2)
_cell_measurement_theta_max 26.0230
_cell_measurement_theta_min 3.3700
_cell_volume 6684.9(4)
_computing_cell_refinement 'CrysAlisPro, Agilent Technologies'
_computing_data_collection 'CrysAlisPro, Agilent Technologies'
_computing_data_reduction 'CrysAlisPro, Agilent Technologies'
_computing_molecular_graphics 'Bruker SHELXTL'
_computing_publication_material 'Bruker SHELXTL'
_computing_structure_refinement 'SHELXL-97 (Sheldrick, 1997)'
_computing_structure_solution 'SHELXS-97 (Sheldrick, 1990)'
_diffrn_ambient_temperature 173(2)
_diffrn_detector_area_resol_mean 16.1903
_diffrn_measured_fraction_theta_full 0.997
_diffrn_measured_fraction_theta_max 0.997
_diffrn_measurement_device_type 'Xcalibur, Sapphire3, Gemini ultra'
_diffrn_measurement_method 'phi and omega scans'
_diffrn_radiation_monochromator graphite
_diffrn_radiation_source 'Enhance (Mo) X-ray Source'
_diffrn_radiation_type MoK\a
_diffrn_radiation_wavelength 0.71073
_diffrn_reflns_av_R_equivalents 0.0603
_diffrn_reflns_av_sigmaI/netI 0.0878
_diffrn_reflns_limit_h_max 20
_diffrn_reflns_limit_h_min -21
_diffrn_reflns_limit_k_max 18
_diffrn_reflns_limit_k_min -23
_diffrn_reflns_limit_l_max 25
_diffrn_reflns_limit_l_min -26
_diffrn_reflns_number 63440
_diffrn_reflns_theta_full 26.00
_diffrn_reflns_theta_max 26.00
_diffrn_reflns_theta_min 2.92
_exptl_absorpt_coefficient_mu 3.496
_exptl_absorpt_correction_T_max 0.7212
_exptl_absorpt_correction_T_min 0.4202
_exptl_absorpt_correction_type multi-scan
_exptl_absorpt_process_details empirical
_exptl_crystal_colour colorless
_exptl_crystal_density_diffrn 1.466
_exptl_crystal_density_meas ?
_exptl_crystal_density_method 'not measured'
_exptl_crystal_description block
_exptl_crystal_F_000 2982
_exptl_crystal_size_max 0.30
_exptl_crystal_size_mid 0.20
_exptl_crystal_size_min 0.10
_refine_diff_density_max 1.056
_refine_diff_density_min -0.886
_refine_diff_density_rms 0.113
_refine_ls_extinction_method none
_refine_ls_goodness_of_fit_ref 1.013
_refine_ls_hydrogen_treatment 'refined in a riding mode to the carrier atom'
_refine_ls_matrix_type full
_refine_ls_number_parameters 1361
_refine_ls_number_reflns 26212
_refine_ls_number_restraints 4
_refine_ls_restrained_S_all 1.015
_refine_ls_R_factor_all 0.0887
_refine_ls_R_factor_gt 0.0541
_refine_ls_shift/su_max 0.011
_refine_ls_shift/su_mean 0.000
_refine_ls_structure_factor_coef Fsqd
_refine_ls_weighting_details 'calc w=1/[\s^2^(Fo^2^)+(0.0403P)^2^+0.0000P] where P=(Fo^2^+2Fc^2^)/3'
_refine_ls_weighting_scheme calc
_refine_ls_wR_factor_gt 0.1008
_refine_ls_wR_factor_ref 0.1118
_reflns_number_gt 18556
_reflns_number_total 26212
_reflns_threshold_expression >2sigma(I)
_cod_data_source_file ic7b00012_si_002.cif
_cod_data_source_block Compound-2
_cod_depositor_comments
;
The following automatic conversions were performed:

'_symmetry_cell_setting' value 'Triclinic' changed to 'triclinic'
according to
/home/data/users/saulius/crontab/automatic-downloads/rss-feeds/ACS/lib/dictionaries/cif_core.dic
dictionary named 'cif_core.dic' version 2.4.2 from 2011-04-26.

'_exptl_crystal_density_meas' value 'not measured' was changed to '?'
- the value is perceived as not measured.

Automatic conversion script
Id: cif_fix_values 4973 2017-02-22 13:04:09Z antanas 

 Adding full bibliography for 4345521.cif.
;
_cod_original_sg_symbol_H-M P-1
_cod_database_code 4345521

loop_
_symmetry_equiv_pos_as_xyz
'x, y, z'
'-x, -y, -z'

loop_
_atom_site_label
_atom_site_type_symbol
_atom_site_fract_x
_atom_site_fract_y
_atom_site_fract_z
_atom_site_U_iso_or_equiv
_atom_site_adp_type
_atom_site_occupancy
_atom_site_symmetry_multiplicity
_atom_site_calc_flag
_atom_site_refinement_flags
Se1 Se 0.22026(3) 0.39601(3) 0.26632(3) 0.02669(14) Uani 1 1 d .
Se2 Se 0.10500(3) 0.48731(3) 0.11531(2) 0.02266(12) Uani 1 1 d .
Se3 Se -0.04350(3) 0.41456(3) 0.31792(3) 0.02516(13) Uani 1 1 d .
Se4 Se 0.03898(3) 0.25525(3) 0.21100(2) 0.02185(12) Uani 1 1 d .
Cu1 Cu 0.09046(4) 0.41030(4) 0.30828(3) 0.02995(17) Uani 1 1 d .
Cu2 Cu 0.13890(4) 0.31434(3) 0.24069(3) 0.02805(16) Uani 1 1 d .
Cu3 Cu 0.06866(4) 0.36802(3) 0.14845(3) 0.02713(16) Uani 1 1 d .
Cu4 Cu 0.01893(4) 0.46457(3) 0.21404(3) 0.02858(16) Uani 1 1 d .
Al1 Al 0.21128(8) 0.48679(8) 0.17363(7) 0.0199(3) Uani 1 1 d .
Al2 Al -0.06521(8) 0.31092(8) 0.27403(7) 0.0183(3) Uani 1 1 d .
N1 N 0.2181(2) 0.5839(2) 0.1891(2) 0.0250(10) Uani 1 1 d .
N2 N 0.3089(2) 0.4876(2) 0.1151(2) 0.0251(10) Uani 1 1 d .
N3 N -0.1170(2) 0.2402(2) 0.34315(19) 0.0182(9) Uani 1 1 d .
N4 N -0.1471(2) 0.3233(2) 0.22194(19) 0.0214(10) Uani 1 1 d .
C1 C 0.2663(4) 0.7105(3) 0.1531(3) 0.0491(18) Uani 1 1 d .
H1A H 0.2270 0.7174 0.1907 0.074 Uiso 1 1 calc R
H1B H 0.2552 0.7423 0.1137 0.074 Uiso 1 1 calc R
H1C H 0.3188 0.7219 0.1605 0.074 Uiso 1 1 calc R
C2 C 0.2632(3) 0.6331(3) 0.1443(3) 0.0293(13) Uani 1 1 d .
C3 C 0.3122(3) 0.6166(3) 0.0887(3) 0.0345(15) Uani 1 1 d .
H3A H 0.3298 0.6563 0.0548 0.041 Uiso 1 1 calc R
C4 C 0.3379(3) 0.5501(3) 0.0774(3) 0.0313(14) Uani 1 1 d .
C5 C 0.4025(4) 0.5487(3) 0.0195(3) 0.0508(19) Uani 1 1 d .
H5A H 0.4432 0.5154 0.0328 0.076 Uiso 1 1 calc R
H5B H 0.4257 0.5971 0.0036 0.076 Uiso 1 1 calc R
H5C H 0.3807 0.5327 -0.0154 0.076 Uiso 1 1 calc R
C6 C -0.1916(3) 0.1245(3) 0.3765(2) 0.0262(12) Uani 1 1 d .
H6A H -0.1453 0.0968 0.3860 0.039 Uiso 1 1 calc R
H6B H -0.2255 0.0956 0.3581 0.039 Uiso 1 1 calc R
H6C H -0.2208 0.1370 0.4169 0.039 Uiso 1 1 calc R
C7 C -0.1657(3) 0.1927(3) 0.3278(2) 0.0203(11) Uani 1 1 d .
C8 C -0.1960(3) 0.2038(3) 0.2707(2) 0.0217(12) Uani 1 1 d .
H8A H -0.2209 0.1632 0.2617 0.026 Uiso 1 1 calc R
C9 C -0.1950(3) 0.2680(3) 0.2238(2) 0.0231(12) Uani 1 1 d .
C10 C -0.2537(3) 0.2704(3) 0.1788(3) 0.0378(16) Uani 1 1 d .
H10A H -0.2604 0.3204 0.1582 0.057 Uiso 1 1 calc R
H10B H -0.3042 0.2505 0.2039 0.057 Uiso 1 1 calc R
H10C H -0.2348 0.2420 0.1450 0.057 Uiso 1 1 calc R
C11 C 0.1696(3) 0.6062(3) 0.2449(3) 0.0276(13) Uani 1 1 d .
C12 C 0.1976(3) 0.5941(3) 0.3051(3) 0.0362(14) Uani 1 1 d .
C13 C 0.1515(4) 0.6138(4) 0.3590(3) 0.0547(19) Uani 1 1 d .
H13A H 0.1690 0.6046 0.3999 0.066 Uiso 1 1 calc R
C14 C 0.0798(4) 0.6469(4) 0.3542(4) 0.061(2) Uani 1 1 d .
H14A H 0.0485 0.6604 0.3916 0.074 Uiso 1 1 calc R
C15 C 0.0542(4) 0.6601(3) 0.2947(3) 0.0467(17) Uani 1 1 d .
H15A H 0.0056 0.6835 0.2917 0.056 Uiso 1 1 calc R
C16 C 0.0976(3) 0.6400(3) 0.2391(3) 0.0323(14) Uani 1 1 d .
C21 C 0.3550(3) 0.4229(3) 0.1103(3) 0.0280(13) Uani 1 1 d .
C22 C 0.4117(3) 0.4061(3) 0.1507(3) 0.0281(13) Uani 1 1 d .
C23 C 0.4565(3) 0.3455(3) 0.1448(3) 0.0391(16) Uani 1 1 d .
H23A H 0.4950 0.3333 0.1718 0.047 Uiso 1 1 calc R
C24 C 0.4464(3) 0.3019(3) 0.1003(3) 0.0433(17) Uani 1 1 d .
H24A H 0.4779 0.2607 0.0970 0.052 Uiso 1 1 calc R
C25 C 0.3911(3) 0.3190(3) 0.0615(3) 0.0395(15) Uani 1 1 d .
H25A H 0.3849 0.2897 0.0307 0.047 Uiso 1 1 calc R
C26 C 0.3426(3) 0.3797(3) 0.0663(3) 0.0302(14) Uani 1 1 d .
C31 C -0.1044(3) 0.2304(3) 0.4106(2) 0.0231(12) Uani 1 1 d .
C32 C -0.1534(3) 0.2641(3) 0.4552(3) 0.0266(12) Uani 1 1 d .
C33 C -0.1413(3) 0.2538(3) 0.5201(3) 0.0360(14) Uani 1 1 d .
H33A H -0.1731 0.2780 0.5505 0.043 Uiso 1 1 calc R
C34 C -0.0834(4) 0.2087(3) 0.5400(3) 0.0428(16) Uani 1 1 d .
H34A H -0.0770 0.2000 0.5845 0.051 Uiso 1 1 calc R
C35 C -0.0349(3) 0.1763(3) 0.4955(3) 0.0364(15) Uani 1 1 d .
H35A H 0.0061 0.1468 0.5094 0.044 Uiso 1 1 calc R
C36 C -0.0442(3) 0.1856(3) 0.4304(3) 0.0270(13) Uani 1 1 d .
C41 C -0.1491(3) 0.3907(3) 0.1747(3) 0.0239(13) Uani 1 1 d .
C42 C -0.1158(3) 0.3958(3) 0.1082(3) 0.0281(13) Uani 1 1 d .
C43 C -0.1083(3) 0.4649(3) 0.0697(3) 0.0389(16) Uani 1 1 d .
H43A H -0.0853 0.4704 0.0248 0.047 Uiso 1 1 calc R
C44 C -0.1330(3) 0.5244(3) 0.0947(3) 0.0416(17) Uani 1 1 d .
H44A H -0.1243 0.5707 0.0679 0.050 Uiso 1 1 calc R
C45 C -0.1706(3) 0.5177(3) 0.1589(3) 0.0379(16) Uani 1 1 d .
H45A H -0.1901 0.5593 0.1753 0.045 Uiso 1 1 calc R
C46 C -0.1802(3) 0.4507(3) 0.1997(3) 0.0296(14) Uani 1 1 d .
C121 C 0.2774(3) 0.5632(3) 0.3118(3) 0.0419(16) Uani 1 1 d .
H12A H 0.2943 0.5365 0.2751 0.050 Uiso 1 1 calc R
C122 C 0.3374(4) 0.6239(5) 0.3055(5) 0.089(3) Uani 1 1 d .
H12B H 0.3418 0.6546 0.2622 0.133 Uiso 1 1 calc R
H12C H 0.3888 0.6033 0.3109 0.133 Uiso 1 1 calc R
H12D H 0.3203 0.6528 0.3393 0.133 Uiso 1 1 calc R
C123 C 0.2782(4) 0.5108(4) 0.3765(3) 0.063(2) Uani 1 1 d .
H12E H 0.2333 0.4772 0.3853 0.095 Uiso 1 1 calc R
H12F H 0.2749 0.5379 0.4122 0.095 Uiso 1 1 calc R
H12G H 0.3272 0.4837 0.3734 0.095 Uiso 1 1 calc R
C161 C 0.0658(3) 0.6574(3) 0.1764(3) 0.0360(15) Uani 1 1 d .
H16A H 0.0985 0.6324 0.1436 0.043 Uiso 1 1 calc R
C162 C 0.0690(4) 0.7388(3) 0.1483(4) 0.068(2) Uani 1 1 d .
H16B H 0.1239 0.7558 0.1376 0.102 Uiso 1 1 calc R
H16C H 0.0396 0.7646 0.1807 0.102 Uiso 1 1 calc R
H16D H 0.0456 0.7476 0.1086 0.102 Uiso 1 1 calc R
C163 C -0.0197(3) 0.6328(3) 0.1837(3) 0.0496(18) Uani 1 1 d .
H16E H -0.0258 0.5826 0.2062 0.074 Uiso 1 1 calc R
H16F H -0.0341 0.6371 0.1404 0.074 Uiso 1 1 calc R
H16G H -0.0539 0.6631 0.2092 0.074 Uiso 1 1 calc R
C221 C 0.4279(3) 0.4535(3) 0.1976(3) 0.0383(15) Uani 1 1 d .
H22A H 0.3817 0.4851 0.2051 0.046 Uiso 1 1 calc R
C222 C 0.4390(4) 0.4105(4) 0.2638(3) 0.059(2) Uani 1 1 d .
H22B H 0.4440 0.4436 0.2935 0.089 Uiso 1 1 calc R
H22C H 0.4867 0.3820 0.2582 0.089 Uiso 1 1 calc R
H22D H 0.3935 0.3783 0.2820 0.089 Uiso 1 1 calc R
C223 C 0.4996(4) 0.5015(4) 0.1687(4) 0.066(2) Uani 1 1 d .
H22E H 0.4899 0.5337 0.1291 0.099 Uiso 1 1 calc R
H22F H 0.5451 0.4717 0.1578 0.099 Uiso 1 1 calc R
H22G H 0.5101 0.5301 0.2007 0.099 Uiso 1 1 calc R
C261 C 0.2813(3) 0.3928(3) 0.0217(3) 0.0326(14) Uani 1 1 d .
H26A H 0.2534 0.4381 0.0292 0.039 Uiso 1 1 calc R
C262 C 0.3206(4) 0.4037(4) -0.0512(3) 0.060(2) Uani 1 1 d .
H26B H 0.3578 0.4445 -0.0612 0.090 Uiso 1 1 calc R
H26C H 0.2802 0.4133 -0.0788 0.090 Uiso 1 1 calc R
H26D H 0.3487 0.3601 -0.0598 0.090 Uiso 1 1 calc R
C263 C 0.2202(3) 0.3320(3) 0.0375(3) 0.0415(16) Uani 1 1 d .
H26E H 0.1986 0.3234 0.0844 0.062 Uiso 1 1 calc R
H26F H 0.2450 0.2881 0.0258 0.062 Uiso 1 1 calc R
H26G H 0.1778 0.3452 0.0126 0.062 Uiso 1 1 calc R
C321 C -0.2220(3) 0.3114(3) 0.4372(3) 0.0373(15) Uani 1 1 d .
H32A H -0.2183 0.3189 0.3887 0.045 Uiso 1 1 calc R
C322 C -0.2204(3) 0.3851(3) 0.4564(3) 0.0435(16) Uani 1 1 d .
H32B H -0.1702 0.4096 0.4361 0.065 Uiso 1 1 calc R
H32C H -0.2265 0.3793 0.5040 0.065 Uiso 1 1 calc R
H32D H -0.2636 0.4137 0.4413 0.065 Uiso 1 1 calc R
C323 C -0.3012(4) 0.2737(4) 0.4687(4) 0.065(2) Uani 1 1 d .
H32E H -0.3440 0.3032 0.4538 0.097 Uiso 1 1 calc R
H32F H -0.3073 0.2674 0.5164 0.097 Uiso 1 1 calc R
H32G H -0.3030 0.2266 0.4559 0.097 Uiso 1 1 calc R
C361 C 0.0116(3) 0.1469(3) 0.3855(3) 0.0346(15) Uani 1 1 d .
H36A H -0.0051 0.1559 0.3418 0.041 Uiso 1 1 calc R
C362 C 0.0108(3) 0.0651(3) 0.4097(3) 0.0477(18) Uani 1 1 d .
H36B H -0.0429 0.0460 0.4156 0.072 Uiso 1 1 calc R
H36C H 0.0297 0.0548 0.4515 0.072 Uiso 1 1 calc R
H36D H 0.0452 0.0424 0.3775 0.072 Uiso 1 1 calc R
C363 C 0.0958(3) 0.1769(4) 0.3765(3) 0.0494(19) Uani 1 1 d .
H36E H 0.0971 0.2282 0.3572 0.074 Uiso 1 1 calc R
H36F H 0.1313 0.1511 0.3474 0.074 Uiso 1 1 calc R
H36G H 0.1127 0.1706 0.4190 0.074 Uiso 1 1 calc R
C421 C -0.0955(3) 0.3333(3) 0.0737(3) 0.0340(15) Uani 1 1 d .
H42A H -0.1022 0.2878 0.1069 0.041 Uiso 1 1 calc R
C422 C -0.1535(4) 0.3309(3) 0.0256(3) 0.0465(18) Uani 1 1 d .
H42B H -0.2077 0.3286 0.0495 0.070 Uiso 1 1 calc R
H42C H -0.1435 0.2883 0.0053 0.070 Uiso 1 1 calc R
H42D H -0.1461 0.3743 -0.0084 0.070 Uiso 1 1 calc R
C423 C -0.0113(3) 0.3358(4) 0.0328(3) 0.0475(18) Uani 1 1 d .
H42E H 0.0274 0.3369 0.0615 0.071 Uiso 1 1 calc R
H42F H -0.0047 0.3790 -0.0013 0.071 Uiso 1 1 calc R
H42G H -0.0035 0.2930 0.0126 0.071 Uiso 1 1 calc R
C461 C -0.2283(3) 0.4442(3) 0.2685(3) 0.0351(15) Uani 1 1 d .
H46A H -0.2037 0.4060 0.2977 0.042 Uiso 1 1 calc R
C462 C -0.3120(3) 0.4180(4) 0.2690(4) 0.060(2) Uani 1 1 d .
H46B H -0.3418 0.4110 0.3137 0.089 Uiso 1 1 calc R
H46C H -0.3098 0.3723 0.2532 0.089 Uiso 1 1 calc R
H46D H -0.3378 0.4539 0.2404 0.089 Uiso 1 1 calc R
C463 C -0.2296(4) 0.5125(3) 0.2974(3) 0.0517(18) Uani 1 1 d .
H46E H -0.1757 0.5312 0.2922 0.078 Uiso 1 1 calc R
H46F H -0.2525 0.5016 0.3440 0.078 Uiso 1 1 calc R
H46G H -0.2612 0.5487 0.2747 0.078 Uiso 1 1 calc R
Se5 Se 0.72200(3) 0.00090(3) 0.27075(3) 0.02531(13) Uani 1 1 d .
Se6 Se 0.62199(3) -0.04668(3) 0.11747(2) 0.02437(12) Uani 1 1 d .
Se7 Se 0.46142(3) -0.05038(3) 0.31361(2) 0.02210(12) Uani 1 1 d .
Se8 Se 0.53141(3) 0.15027(3) 0.20016(2) 0.02282(12) Uani 1 1 d .
Cu5 Cu 0.63345(4) 0.08559(4) 0.23767(3) 0.02883(16) Uani 1 1 d .
Cu6 Cu 0.57454(4) 0.06060(4) 0.14290(3) 0.02921(16) Uani 1 1 d .
Cu7 Cu 0.53161(3) -0.06103(4) 0.21334(3) 0.02695(16) Uani 1 1 d .
Cu8 Cu 0.59413(4) -0.03733(4) 0.30926(3) 0.02769(16) Uani 1 1 d .
Al3 Al 0.71878(8) -0.06614(8) 0.18613(8) 0.0211(3) Uani 1 1 d .
Al4 Al 0.43269(8) 0.06961(8) 0.26880(7) 0.0170(3) Uani 1 1 d .
N5 N 0.7185(2) -0.1692(2) 0.2133(2) 0.0269(10) Uani 1 1 d .
N6 N 0.8214(2) -0.0566(2) 0.1352(2) 0.0264(10) Uani 1 1 d .
N7 N 0.3834(2) 0.1164(2) 0.33687(19) 0.0189(9) Uani 1 1 d .
N8 N 0.3453(2) 0.0709(2) 0.22331(19) 0.0201(9) Uani 1 1 d .
C51 C 0.7577(3) -0.2898(3) 0.1916(3) 0.0446(16) Uani 1 1 d .
H51A H 0.7246 -0.3052 0.2345 0.067 Uiso 1 1 calc R
H51B H 0.8104 -0.3094 0.1923 0.067 Uiso 1 1 calc R
H51C H 0.7346 -0.3073 0.1581 0.067 Uiso 1 1 calc R
C52 C 0.7632(3) -0.2093(3) 0.1762(3) 0.0328(14) Uani 1 1 d .
C53 C 0.8199(3) -0.1794(3) 0.1220(3) 0.0334(14) Uani 1 1 d .
H53A H 0.8398 -0.2112 0.0934 0.040 Uiso 1 1 calc R
C54 C 0.8510(3) -0.1096(3) 0.1044(3) 0.0312(13) Uani 1 1 d .
C55 C 0.9219(3) -0.0964(3) 0.0501(3) 0.0456(17) Uani 1 1 d .
H55A H 0.9579 -0.0619 0.0599 0.068 Uiso 1 1 calc R
H55B H 0.9047 -0.0769 0.0087 0.068 Uiso 1 1 calc R
H55C H 0.9488 -0.1418 0.0467 0.068 Uiso 1 1 calc R
C56 C 0.3028(3) 0.2162(3) 0.3713(3) 0.0280(13) Uani 1 1 d .
H56A H 0.3484 0.2425 0.3777 0.042 Uiso 1 1 calc R
H56B H 0.2773 0.1882 0.4133 0.042 Uiso 1 1 calc R
H56C H 0.2654 0.2505 0.3536 0.042 Uiso 1 1 calc R
C57 C 0.3290(3) 0.1665(3) 0.3244(2) 0.0195(11) Uani 1 1 d .
C58 C 0.2930(3) 0.1724(3) 0.2695(2) 0.0227(12) Uani 1 1 d .
H58A H 0.2648 0.2153 0.2596 0.027 Uiso 1 1 calc R
C59 C 0.2930(3) 0.1240(3) 0.2273(2) 0.0253(13) Uani 1 1 d .
C60 C 0.2291(3) 0.1332(3) 0.1859(3) 0.0420(16) Uani 1 1 d .
H60A H 0.2269 0.0908 0.1656 0.063 Uiso 1 1 calc R
H60B H 0.2407 0.1762 0.1518 0.063 Uiso 1 1 calc R
H60C H 0.1784 0.1385 0.2136 0.063 Uiso 1 1 calc R
C61 C 0.6613(3) -0.2014(3) 0.2699(3) 0.0325(14) Uani 1 1 d .
C62 C 0.5885(3) -0.2291(3) 0.2625(3) 0.0353(14) Uani 1 1 d .
C63 C 0.5330(4) -0.2485(3) 0.3196(3) 0.0483(18) Uani 1 1 d .
H63A H 0.4833 -0.2668 0.3161 0.058 Uiso 1 1 calc R
C64 C 0.5466(4) -0.2424(4) 0.3794(3) 0.056(2) Uani 1 1 d .
H64A H 0.5062 -0.2536 0.4165 0.067 Uiso 1 1 calc R
C65 C 0.6203(4) -0.2198(4) 0.3859(3) 0.0557(19) Uani 1 1 d .
H65A H 0.6305 -0.2180 0.4283 0.067 Uiso 1 1 calc R
C66 C 0.6793(3) -0.1999(3) 0.3325(3) 0.0368(15) Uani 1 1 d .
C71 C 0.8685(3) 0.0097(3) 0.1258(3) 0.0293(13) Uani 1 1 d .
C72 C 0.9210(3) 0.0129(3) 0.1686(3) 0.0342(14) Uani 1 1 d .
C73 C 0.9662(3) 0.0759(4) 0.1590(3) 0.0451(17) Uani 1 1 d .
H73A H 1.0022 0.0796 0.1875 0.054 Uiso 1 1 calc R
C74 C 0.9599(4) 0.1331(4) 0.1091(4) 0.0506(18) Uani 1 1 d .
H74A H 0.9915 0.1752 0.1036 0.061 Uiso 1 1 calc R
C75 C 0.9080(3) 0.1290(3) 0.0676(3) 0.0429(16) Uani 1 1 d .
H75A H 0.9045 0.1683 0.0332 0.051 Uiso 1 1 calc R
C76 C 0.8598(3) 0.0674(3) 0.0751(3) 0.0323(14) Uani 1 1 d .
C81 C 0.4033(3) 0.1013(3) 0.4021(2) 0.0215(12) Uani 1 1 d .
C82 C 0.3604(3) 0.0468(3) 0.4485(3) 0.0327(14) Uani 1 1 d .
C83 C 0.3823(4) 0.0306(4) 0.5104(3) 0.0476(18) Uani 1 1 d .
H83A H 0.3548 -0.0065 0.5425 0.057 Uiso 1 1 calc R
C84 C 0.4426(4) 0.0671(4) 0.5256(3) 0.056(2) Uani 1 1 d .
H84A H 0.4566 0.0551 0.5677 0.067 Uiso 1 1 calc R
C85 C 0.4829(3) 0.1213(4) 0.4794(3) 0.0427(16) Uani 1 1 d .
H85A H 0.5242 0.1466 0.4905 0.051 Uiso 1 1 calc R
C86 C 0.4646(3) 0.1400(3) 0.4171(3) 0.0282(13) Uani 1 1 d .
C91 C 0.3416(3) 0.0192(3) 0.1812(3) 0.0245(12) Uani 1 1 d .
C92 C 0.3715(3) 0.0373(3) 0.1127(3) 0.0305(13) Uani 1 1 d .
C93 C 0.3786(3) -0.0183(3) 0.0769(3) 0.0382(15) Uani 1 1 d .
H93A H 0.4007 -0.0078 0.0318 0.046 Uiso 1 1 calc R
C94 C 0.3545(4) -0.0881(4) 0.1051(3) 0.0465(17) Uani 1 1 d .
H94A H 0.3608 -0.1251 0.0798 0.056 Uiso 1 1 calc R
C95 C 0.3211(3) -0.1033(3) 0.1705(3) 0.0380(15) Uani 1 1 d .
H95A H 0.3028 -0.1510 0.1894 0.046 Uiso 1 1 calc R
C96 C 0.3134(3) -0.0519(3) 0.2092(3) 0.0310(14) Uani 1 1 d .
C621 C 0.5685(3) -0.2427(3) 0.1991(3) 0.0410(16) Uani 1 1 d .
H62A H 0.6113 -0.2209 0.1628 0.049 Uiso 1 1 calc R
C622 C 0.4893(3) -0.2109(4) 0.1834(3) 0.0512(18) Uani 1 1 d .
H62B H 0.4891 -0.1592 0.1841 0.077 Uiso 1 1 calc R
H62C H 0.4459 -0.2349 0.2162 0.077 Uiso 1 1 calc R
H62D H 0.4827 -0.2185 0.1400 0.077 Uiso 1 1 calc R
C623 C 0.5644(4) -0.3245(3) 0.1991(4) 0.058(2) Uani 1 1 d .
H62E H 0.6136 -0.3466 0.2090 0.088 Uiso 1 1 calc R
H62F H 0.5566 -0.3322 0.1561 0.088 Uiso 1 1 calc R
H62G H 0.5204 -0.3465 0.2324 0.088 Uiso 1 1 calc R
C661 C 0.7617(4) -0.1809(4) 0.3411(3) 0.0494(18) Uani 1 1 d .
H66A H 0.7827 -0.1411 0.3042 0.059 Uiso 1 1 calc R
C662 C 0.8171(4) -0.2452(4) 0.3363(4) 0.077(3) Uani 1 1 d .
H66B H 0.8230 -0.2566 0.2923 0.116 Uiso 1 1 calc R
H66C H 0.7949 -0.2871 0.3686 0.116 Uiso 1 1 calc R
H66D H 0.8687 -0.2326 0.3448 0.116 Uiso 1 1 calc R
C663 C 0.7652(4) -0.1546(4) 0.4043(4) 0.066(2) Uani 1 1 d .
H66E H 0.7295 -0.1143 0.4081 0.100 Uiso 1 1 calc R
H66F H 0.8190 -0.1387 0.4040 0.100 Uiso 1 1 calc R
H66G H 0.7495 -0.1939 0.4414 0.100 Uiso 1 1 calc R
C721 C 0.9320(3) -0.0483(3) 0.2220(3) 0.0432(16) Uani 1 1 d .
H72A H 0.8849 -0.0811 0.2305 0.052 Uiso 1 1 calc R
C722 C 0.9388(4) -0.0245(4) 0.2866(4) 0.062(2) Uani 1 1 d .
H72B H 0.8954 0.0075 0.2978 0.093 Uiso 1 1 calc R
H72C H 0.9890 0.0012 0.2817 0.093 Uiso 1 1 calc R
H72D H 0.9362 -0.0669 0.3214 0.093 Uiso 1 1 calc R
C723 C 1.0044(4) -0.0915(4) 0.2012(4) 0.074(2) Uani 1 1 d .
H72E H 0.9989 -0.1096 0.1616 0.111 Uiso 1 1 calc R
H72F H 1.0092 -0.1322 0.2364 0.111 Uiso 1 1 calc R
H72G H 1.0515 -0.0606 0.1925 0.111 Uiso 1 1 calc R
C761 C 0.8018(3) 0.0673(3) 0.0294(3) 0.0365(15) Uani 1 1 d .
H76A H 0.7721 0.0204 0.0424 0.044 Uiso 1 1 calc R
C762 C 0.8433(3) 0.0731(4) -0.0417(3) 0.0515(19) Uani 1 1 d .
H76B H 0.8808 0.0339 -0.0448 0.077 Uiso 1 1 calc R
H76C H 0.8714 0.1194 -0.0562 0.077 Uiso 1 1 calc R
H76D H 0.8042 0.0695 -0.0695 0.077 Uiso 1 1 calc R
C763 C 0.7426(3) 0.1274(3) 0.0363(3) 0.0468(18) Uani 1 1 d .
H76E H 0.7200 0.1250 0.0825 0.070 Uiso 1 1 calc R
H76F H 0.7005 0.1216 0.0118 0.070 Uiso 1 1 calc R
H76G H 0.7691 0.1741 0.0188 0.070 Uiso 1 1 calc R
C821 C 0.2905(3) 0.0073(3) 0.4366(3) 0.0393(16) Uani 1 1 d .
H82A H 0.2874 0.0205 0.3891 0.047 Uiso 1 1 calc R
C822 C 0.2136(3) 0.0310(4) 0.4761(3) 0.0492(18) Uani 1 1 d .
H82B H 0.2068 0.0827 0.4621 0.074 Uiso 1 1 calc R
H82C H 0.2165 0.0208 0.5228 0.074 Uiso 1 1 calc R
H82D H 0.1689 0.0044 0.4684 0.074 Uiso 1 1 calc R
C823 C 0.2976(4) -0.0748(3) 0.4536(3) 0.0524(19) Uani 1 1 d .
H82E H 0.3431 -0.0902 0.4250 0.079 Uiso 1 1 calc R
H82F H 0.2497 -0.0979 0.4474 0.079 Uiso 1 1 calc R
H82G H 0.3045 -0.0887 0.4992 0.079 Uiso 1 1 calc R
C861 C 0.5102(3) 0.2014(3) 0.3705(3) 0.0376(15) Uani 1 1 d .
H86A H 0.4894 0.2085 0.3286 0.045 Uiso 1 1 calc R
C862 C 0.5015(4) 0.2719(4) 0.3967(4) 0.0528(18) Uani 1 1 d .
H86B H 0.4462 0.2859 0.4020 0.079 Uiso 1 1 calc R
H86C H 0.5337 0.3097 0.3658 0.079 Uiso 1 1 calc R
H86D H 0.5189 0.2653 0.4391 0.079 Uiso 1 1 calc R
C863 C 0.5980(3) 0.1834(4) 0.3560(3) 0.058(2) Uani 1 1 d .
H86E H 0.6040 0.1398 0.3369 0.088 Uiso 1 1 calc R
H86F H 0.6193 0.1754 0.3968 0.088 Uiso 1 1 calc R
H86G H 0.6266 0.2235 0.3253 0.088 Uiso 1 1 calc R
C921 C 0.3904(3) 0.1138(3) 0.0760(3) 0.0297(13) Uani 1 1 d .
H92A H 0.3883 0.1468 0.1082 0.036 Uiso 1 1 calc R
C922 C 0.3283(3) 0.1372(3) 0.0312(3) 0.0424(16) Uani 1 1 d .
H92B H 0.2756 0.1330 0.0578 0.064 Uiso 1 1 calc R
H92C H 0.3315 0.1060 -0.0014 0.064 Uiso 1 1 calc R
H92D H 0.3388 0.1872 0.0090 0.064 Uiso 1 1 calc R
C923 C 0.4726(3) 0.1207(3) 0.0317(3) 0.0434(16) Uani 1 1 d .
H92E H 0.5128 0.1044 0.0583 0.065 Uiso 1 1 calc R
H92F H 0.4832 0.1711 0.0106 0.065 Uiso 1 1 calc R
H92G H 0.4737 0.0910 -0.0018 0.065 Uiso 1 1 calc R
C961 C 0.2715(3) -0.0703(3) 0.2803(3) 0.0346(14) Uani 1 1 d .
H96A H 0.2989 -0.0425 0.3061 0.041 Uiso 1 1 calc R
C962 C 0.1852(3) -0.0464(4) 0.2880(4) 0.069(2) Uani 1 1 d .
H96B H 0.1834 0.0057 0.2733 0.103 Uiso 1 1 calc R
H96C H 0.1602 -0.0590 0.3340 0.103 Uiso 1 1 calc R
H96D H 0.1571 -0.0709 0.2614 0.103 Uiso 1 1 calc R
C963 C 0.2759(4) -0.1507(3) 0.3103(3) 0.0563(19) Uani 1 1 d .
H96E H 0.3310 -0.1652 0.3053 0.084 Uiso 1 1 calc R
H96F H 0.2468 -0.1794 0.2877 0.084 Uiso 1 1 calc R
H96G H 0.2527 -0.1585 0.3568 0.084 Uiso 1 1 calc R
C87 C 0.4696(17) 0.4813(19) 0.5033(18) 0.084(11) Uiso 0.25 1 d PD
H87A H 0.4358 0.5155 0.4797 0.101 Uiso 0.25 1 calc PR
H87B H 0.4871 0.4473 0.4735 0.101 Uiso 0.25 1 calc PR
C88 C 0.421(2) 0.445(2) 0.544(2) 0.116(14) Uiso 0.25 1 d PD
H88A H 0.4041 0.4751 0.5773 0.140 Uiso 0.25 1 calc PR
H88B H 0.4507 0.4051 0.5650 0.140 Uiso 0.25 1 calc PR
C89 C 0.3431(13) 0.4085(13) 0.5364(12) 0.040(6) Uiso 0.25 1 d PD
H89A H 0.3147 0.3864 0.5797 0.060 Uiso 0.25 1 calc PR
H89B H 0.3558 0.3714 0.5096 0.060 Uiso 0.25 1 calc PR
H89C H 0.3102 0.4448 0.5153 0.060 Uiso 0.25 1 calc PR
C97 C -0.1085(9) 0.6339(9) 0.5133(9) 0.081(5) Uiso 0.50 1 d PD
H97A H -0.1542 0.6512 0.4935 0.121 Uiso 0.50 1 calc PR
H97B H -0.0665 0.6706 0.5003 0.121 Uiso 0.50 1 calc PR
H97C H -0.1236 0.6242 0.5610 0.121 Uiso 0.50 1 calc PR
C98 C -0.0823(9) 0.5715(9) 0.4923(8) 0.073(5) Uiso 0.50 1 d PD
H98A H -0.0729 0.5839 0.4440 0.088 Uiso 0.50 1 calc PR
H98B H -0.1282 0.5380 0.5047 0.088 Uiso 0.50 1 calc PR
C99 C -0.0185(9) 0.5298(8) 0.5077(9) 0.078(5) Uiso 0.50 1 d PD
H99A H 0.0250 0.5659 0.4978 0.093 Uiso 0.50 1 calc PR
H99B H -0.0307 0.5181 0.5561 0.093 Uiso 0.50 1 calc PR

loop_
_atom_site_aniso_label
_atom_site_aniso_U_11
_atom_site_aniso_U_22
_atom_site_aniso_U_33
_atom_site_aniso_U_23
_atom_site_aniso_U_13
_atom_site_aniso_U_12
Se1 0.0223(3) 0.0298(3) 0.0252(3) 0.0063(2) -0.0079(2) -0.0064(2)
Se2 0.0263(3) 0.0215(3) 0.0178(3) 0.0029(2) -0.0041(2) -0.0016(2)
Se3 0.0238(3) 0.0265(3) 0.0240(3) -0.0081(2) 0.0029(2) -0.0039(2)
Se4 0.0229(3) 0.0187(3) 0.0221(3) -0.0034(2) 0.0011(2) -0.0023(2)
Cu1 0.0265(4) 0.0351(4) 0.0275(4) -0.0045(3) -0.0034(3) -0.0055(3)
Cu2 0.0259(3) 0.0271(4) 0.0305(4) -0.0015(3) -0.0068(3) -0.0034(3)
Cu3 0.0332(4) 0.0235(4) 0.0226(4) 0.0000(3) -0.0033(3) -0.0043(3)
Cu4 0.0307(4) 0.0274(4) 0.0244(4) -0.0017(3) 0.0006(3) -0.0016(3)
Al1 0.0197(8) 0.0190(8) 0.0183(8) -0.0001(6) 0.0003(6) -0.0021(6)
Al2 0.0173(7) 0.0208(8) 0.0146(8) 0.0006(6) -0.0009(6) -0.0028(6)
N1 0.025(2) 0.024(2) 0.024(3) -0.0053(19) 0.0006(19) -0.0036(19)
N2 0.024(2) 0.020(2) 0.028(3) -0.0002(19) 0.0003(19) 0.0012(18)
N3 0.019(2) 0.023(2) 0.012(2) -0.0025(17) -0.0027(17) 0.0003(17)
N4 0.020(2) 0.024(2) 0.018(2) 0.0029(18) -0.0050(17) -0.0044(18)
C1 0.056(4) 0.019(3) 0.065(5) -0.009(3) 0.011(3) -0.012(3)
C2 0.030(3) 0.017(3) 0.038(4) -0.002(2) -0.001(3) -0.004(2)
C3 0.035(3) 0.024(3) 0.032(3) 0.007(3) 0.014(3) 0.001(2)
C4 0.025(3) 0.028(3) 0.034(3) 0.003(3) 0.007(2) -0.001(2)
C5 0.054(4) 0.035(4) 0.049(4) 0.000(3) 0.023(3) 0.005(3)
C6 0.027(3) 0.027(3) 0.022(3) 0.000(2) 0.000(2) -0.008(2)
C7 0.016(2) 0.020(3) 0.022(3) -0.001(2) 0.001(2) -0.001(2)
C8 0.026(3) 0.020(3) 0.018(3) -0.002(2) -0.004(2) -0.007(2)
C9 0.018(3) 0.032(3) 0.017(3) -0.002(2) -0.002(2) -0.002(2)
C10 0.034(3) 0.043(4) 0.033(4) 0.011(3) -0.014(3) -0.017(3)
C11 0.028(3) 0.027(3) 0.027(3) -0.011(2) 0.006(2) -0.008(2)
C12 0.038(3) 0.042(4) 0.033(4) -0.018(3) -0.004(3) -0.005(3)
C13 0.050(4) 0.079(5) 0.042(4) -0.026(4) -0.009(3) 0.004(4)
C14 0.063(5) 0.082(6) 0.043(5) -0.039(4) 0.007(4) 0.009(4)
C15 0.040(4) 0.050(4) 0.050(5) -0.023(3) 0.004(3) 0.007(3)
C16 0.030(3) 0.034(3) 0.033(3) -0.009(3) -0.002(3) -0.004(3)
C21 0.026(3) 0.022(3) 0.029(3) 0.003(2) 0.005(2) -0.001(2)
C22 0.020(3) 0.022(3) 0.037(3) 0.001(2) 0.000(2) -0.002(2)
C23 0.033(3) 0.036(4) 0.048(4) 0.003(3) -0.017(3) 0.005(3)
C24 0.041(4) 0.031(3) 0.061(5) -0.012(3) -0.017(3) 0.020(3)
C25 0.043(4) 0.036(4) 0.045(4) -0.016(3) -0.012(3) 0.013(3)
C26 0.027(3) 0.026(3) 0.032(3) 0.006(3) -0.004(2) 0.007(2)
C31 0.023(3) 0.022(3) 0.020(3) 0.008(2) -0.006(2) -0.008(2)
C32 0.033(3) 0.029(3) 0.018(3) -0.004(2) -0.007(2) -0.002(2)
C33 0.049(4) 0.041(4) 0.018(3) -0.007(3) -0.003(3) -0.001(3)
C34 0.053(4) 0.054(4) 0.024(3) -0.003(3) -0.016(3) -0.004(3)
C35 0.032(3) 0.049(4) 0.026(3) 0.003(3) -0.010(3) 0.002(3)
C36 0.026(3) 0.029(3) 0.022(3) 0.006(2) -0.003(2) -0.003(2)
C41 0.021(3) 0.023(3) 0.026(3) 0.006(2) -0.013(2) -0.003(2)
C42 0.027(3) 0.034(3) 0.021(3) 0.008(2) -0.009(2) -0.011(2)
C43 0.043(4) 0.044(4) 0.026(3) 0.014(3) -0.016(3) -0.011(3)
C44 0.045(4) 0.031(4) 0.043(4) 0.020(3) -0.019(3) -0.004(3)
C45 0.040(3) 0.024(3) 0.047(4) 0.008(3) -0.015(3) 0.002(3)
C46 0.029(3) 0.029(3) 0.028(3) 0.008(3) -0.012(2) -0.001(2)
C121 0.035(3) 0.061(4) 0.036(4) -0.020(3) -0.010(3) -0.008(3)
C122 0.056(5) 0.097(7) 0.114(8) -0.005(6) -0.030(5) -0.034(5)
C123 0.051(4) 0.099(6) 0.043(4) -0.011(4) -0.023(3) 0.004(4)
C161 0.033(3) 0.031(3) 0.043(4) -0.007(3) -0.004(3) 0.005(3)
C162 0.084(5) 0.037(4) 0.080(6) 0.006(4) -0.024(5) 0.001(4)
C163 0.043(4) 0.046(4) 0.061(5) -0.009(3) -0.016(3) 0.016(3)
C221 0.025(3) 0.043(4) 0.049(4) -0.012(3) -0.008(3) 0.003(3)
C222 0.037(4) 0.087(6) 0.063(5) -0.024(4) -0.023(4) 0.001(4)
C223 0.054(4) 0.054(5) 0.089(6) -0.010(4) -0.013(4) -0.017(4)
C261 0.027(3) 0.036(3) 0.032(3) -0.005(3) 0.001(2) 0.012(2)
C262 0.048(4) 0.097(6) 0.029(4) -0.007(4) 0.001(3) 0.020(4)
C263 0.030(3) 0.048(4) 0.049(4) -0.017(3) -0.005(3) 0.011(3)
C321 0.057(4) 0.040(4) 0.016(3) -0.011(3) -0.005(3) 0.012(3)
C322 0.045(4) 0.037(4) 0.049(4) -0.024(3) 0.007(3) 0.005(3)
C323 0.052(4) 0.050(5) 0.105(7) -0.026(4) -0.035(4) 0.008(4)
C361 0.022(3) 0.052(4) 0.024(3) 0.007(3) -0.003(2) 0.008(3)
C362 0.042(4) 0.060(4) 0.037(4) -0.001(3) -0.007(3) 0.020(3)
C363 0.029(3) 0.072(5) 0.036(4) 0.013(3) 0.001(3) 0.007(3)
C421 0.041(3) 0.039(4) 0.019(3) 0.006(3) -0.007(3) -0.013(3)
C422 0.057(4) 0.054(4) 0.030(4) 0.001(3) -0.019(3) -0.020(3)
C423 0.050(4) 0.067(5) 0.022(3) -0.002(3) -0.004(3) -0.012(3)
C461 0.035(3) 0.033(3) 0.032(3) 0.002(3) -0.001(3) 0.010(3)
C462 0.040(4) 0.068(5) 0.065(5) -0.009(4) 0.004(3) 0.000(3)
C463 0.060(4) 0.040(4) 0.051(4) -0.006(3) -0.002(3) 0.018(3)
Se5 0.0190(3) 0.0327(3) 0.0304(3) -0.0178(2) -0.0091(2) 0.0078(2)
Se6 0.0221(3) 0.0353(3) 0.0186(3) -0.0126(2) -0.0036(2) 0.0034(2)
Se7 0.0206(3) 0.0236(3) 0.0190(3) 0.0005(2) 0.0002(2) 0.0027(2)
Se8 0.0222(3) 0.0219(3) 0.0214(3) -0.0006(2) 0.0006(2) 0.0027(2)
Cu5 0.0248(3) 0.0306(4) 0.0330(4) -0.0090(3) -0.0074(3) 0.0059(3)
Cu6 0.0315(4) 0.0333(4) 0.0228(4) -0.0078(3) -0.0025(3) 0.0059(3)
Cu7 0.0246(3) 0.0346(4) 0.0219(4) -0.0094(3) -0.0006(3) 0.0008(3)
Cu8 0.0234(3) 0.0362(4) 0.0248(4) -0.0073(3) -0.0065(3) 0.0049(3)
Al3 0.0184(8) 0.0234(8) 0.0236(9) -0.0102(7) -0.0032(6) 0.0043(6)
Al4 0.0154(7) 0.0220(8) 0.0139(8) -0.0034(6) -0.0033(6) 0.0031(6)
N5 0.023(2) 0.026(2) 0.033(3) -0.010(2) -0.003(2) 0.0043(19)
N6 0.018(2) 0.032(3) 0.032(3) -0.014(2) -0.0018(19) 0.0002(19)
N7 0.017(2) 0.024(2) 0.015(2) -0.0026(18) -0.0030(17) 0.0013(17)
N8 0.019(2) 0.028(2) 0.015(2) -0.0083(18) -0.0056(17) 0.0062(18)
C51 0.043(4) 0.029(3) 0.065(5) -0.021(3) -0.005(3) 0.007(3)
C52 0.022(3) 0.033(3) 0.047(4) -0.017(3) -0.009(3) 0.006(2)
C53 0.028(3) 0.038(4) 0.040(4) -0.030(3) 0.003(3) 0.004(3)
C54 0.019(3) 0.045(4) 0.034(3) -0.021(3) -0.001(2) 0.009(3)
C55 0.032(3) 0.051(4) 0.054(4) -0.028(3) 0.009(3) 0.005(3)
C56 0.028(3) 0.038(3) 0.020(3) -0.011(2) -0.004(2) 0.007(2)
C57 0.015(2) 0.023(3) 0.019(3) -0.005(2) 0.001(2) 0.002(2)
C58 0.026(3) 0.028(3) 0.016(3) -0.004(2) -0.008(2) 0.011(2)
C59 0.022(3) 0.040(3) 0.015(3) -0.002(2) -0.009(2) 0.007(2)
C60 0.036(3) 0.065(4) 0.036(4) -0.024(3) -0.023(3) 0.026(3)
C61 0.035(3) 0.021(3) 0.040(4) -0.008(3) -0.001(3) 0.004(2)
C62 0.043(4) 0.023(3) 0.039(4) -0.011(3) 0.000(3) 0.004(3)
C63 0.050(4) 0.032(4) 0.055(5) -0.007(3) 0.010(3) -0.009(3)
C64 0.071(5) 0.045(4) 0.040(4) -0.008(3) 0.023(4) 0.001(4)
C65 0.074(5) 0.052(5) 0.037(4) -0.003(3) -0.004(4) 0.009(4)
C66 0.050(4) 0.032(3) 0.029(4) -0.004(3) -0.010(3) 0.012(3)
C71 0.016(3) 0.039(3) 0.036(3) -0.018(3) 0.000(2) -0.001(2)
C72 0.019(3) 0.046(4) 0.042(4) -0.023(3) -0.002(3) 0.009(3)
C73 0.029(3) 0.059(4) 0.059(5) -0.038(4) -0.011(3) 0.000(3)
C74 0.041(4) 0.043(4) 0.073(5) -0.024(4) -0.009(4) -0.014(3)
C75 0.033(3) 0.038(4) 0.056(4) -0.011(3) 0.000(3) -0.008(3)
C76 0.018(3) 0.045(4) 0.034(3) -0.014(3) 0.005(2) -0.004(2)
C81 0.024(3) 0.030(3) 0.013(3) -0.009(2) -0.005(2) 0.010(2)
C82 0.040(3) 0.043(4) 0.014(3) -0.003(3) -0.006(2) 0.013(3)
C83 0.049(4) 0.069(5) 0.019(3) 0.004(3) -0.005(3) 0.014(3)
C84 0.053(4) 0.098(6) 0.023(4) -0.015(4) -0.020(3) 0.027(4)
C85 0.033(3) 0.071(5) 0.035(4) -0.024(3) -0.020(3) 0.019(3)
C86 0.024(3) 0.046(4) 0.021(3) -0.020(3) -0.009(2) 0.015(3)
C91 0.019(3) 0.035(3) 0.027(3) -0.015(2) -0.014(2) 0.013(2)
C92 0.036(3) 0.038(3) 0.025(3) -0.016(3) -0.018(3) 0.016(3)
C93 0.054(4) 0.043(4) 0.026(3) -0.018(3) -0.018(3) 0.016(3)
C94 0.068(5) 0.047(4) 0.038(4) -0.024(3) -0.029(3) 0.016(3)
C95 0.048(4) 0.035(4) 0.038(4) -0.016(3) -0.017(3) -0.004(3)
C96 0.025(3) 0.037(3) 0.035(4) -0.007(3) -0.014(3) 0.000(2)
C621 0.034(3) 0.034(4) 0.056(4) -0.020(3) 0.006(3) -0.010(3)
C622 0.038(4) 0.049(4) 0.070(5) -0.017(4) -0.011(3) -0.012(3)
C623 0.050(4) 0.041(4) 0.082(6) -0.026(4) 0.011(4) -0.016(3)
C661 0.056(4) 0.052(4) 0.043(4) -0.010(3) -0.018(3) 0.019(3)
C662 0.076(5) 0.081(6) 0.091(7) -0.031(5) -0.046(5) 0.042(5)
C663 0.078(5) 0.082(6) 0.052(5) -0.028(4) -0.034(4) 0.021(4)
C721 0.035(3) 0.052(4) 0.051(4) -0.020(3) -0.021(3) 0.010(3)
C722 0.047(4) 0.090(6) 0.064(5) -0.039(4) -0.023(4) 0.020(4)
C723 0.087(6) 0.072(6) 0.080(6) -0.038(5) -0.040(5) 0.050(5)
C761 0.025(3) 0.046(4) 0.036(4) 0.000(3) -0.004(3) -0.007(3)
C762 0.040(4) 0.075(5) 0.034(4) -0.001(3) 0.001(3) -0.010(3)
C763 0.034(3) 0.050(4) 0.054(4) 0.000(3) -0.009(3) -0.003(3)
C821 0.052(4) 0.045(4) 0.013(3) 0.008(3) 0.004(3) -0.012(3)
C822 0.040(4) 0.050(4) 0.051(4) 0.004(3) -0.005(3) 0.004(3)
C823 0.060(4) 0.044(4) 0.040(4) -0.003(3) 0.022(3) -0.001(3)
C861 0.025(3) 0.059(4) 0.036(4) -0.024(3) -0.010(3) -0.003(3)
C862 0.037(4) 0.066(5) 0.062(5) -0.029(4) -0.009(3) -0.011(3)
C863 0.029(3) 0.107(6) 0.048(4) -0.042(4) -0.002(3) -0.004(4)
C921 0.038(3) 0.036(3) 0.019(3) -0.012(2) -0.008(2) 0.011(3)
C922 0.062(4) 0.048(4) 0.024(3) -0.016(3) -0.019(3) 0.031(3)
C923 0.060(4) 0.049(4) 0.019(3) -0.003(3) -0.008(3) 0.011(3)
C961 0.028(3) 0.045(4) 0.032(3) -0.012(3) -0.001(3) -0.010(3)
C962 0.029(4) 0.102(7) 0.071(6) -0.016(5) 0.002(3) -0.008(4)
C963 0.068(5) 0.042(4) 0.055(5) -0.007(3) -0.003(4) -0.014(3)

loop_
_atom_type_symbol
_atom_type_description
_atom_type_scat_dispersion_real
_atom_type_scat_dispersion_imag
_atom_type_scat_source
C C 0.0033 0.0016 'International Tables Vol C Tables 4.2.6.8 and 6.1.1.4'
H H 0.0000 0.0000 'International Tables Vol C Tables 4.2.6.8 and 6.1.1.4'
N N 0.0061 0.0033 'International Tables Vol C Tables 4.2.6.8 and 6.1.1.4'
Al Al 0.0645 0.0514 'International Tables Vol C Tables 4.2.6.8 and 6.1.1.4'
Cu Cu 0.3201 1.2651 'International Tables Vol C Tables 4.2.6.8 and 6.1.1.4'
Se Se -0.0929 2.2259 'International Tables Vol C Tables 4.2.6.8 and 6.1.1.4'

loop_
_geom_angle_atom_site_label_1
_geom_angle_atom_site_label_2
_geom_angle_atom_site_label_3
_geom_angle
_geom_angle_site_symmetry_1
_geom_angle_site_symmetry_3
Cu1 Se1 Cu2 67.56(3) . .
Cu1 Se1 Al1 90.58(4) . .
Cu2 Se1 Al1 95.47(4) . .
Cu3 Se2 Cu4 66.89(3) . .
Cu3 Se2 Al1 97.85(4) . .
Cu4 Se2 Al1 89.13(4) . .
Cu1 Se3 Cu4 68.11(3) . .
Cu1 Se3 Al2 99.09(4) . .
Cu4 Se3 Al2 86.42(4) . .
Cu2 Se4 Cu3 66.37(2) . .
Cu2 Se4 Al2 95.18(4) . .
Cu3 Se4 Al2 86.74(4) . .
Se3 Cu1 Se1 160.99(4) . .
Se3 Cu1 Cu2 107.89(3) . .
Se1 Cu1 Cu2 56.31(3) . .
Se3 Cu1 Cu4 56.26(2) . .
Se1 Cu1 Cu4 108.78(3) . .
Cu2 Cu1 Cu4 86.47(3) . .
Se1 Cu2 Se4 166.69(4) . .
Se1 Cu2 Cu3 112.76(3) . .
Se4 Cu2 Cu3 56.84(2) . .
Se1 Cu2 Cu1 56.13(3) . .
Se4 Cu2 Cu1 113.53(3) . .
Cu3 Cu2 Cu1 93.31(3) . .
Se2 Cu3 Se4 162.90(4) . .
Se2 Cu3 Cu2 108.72(3) . .
Se4 Cu3 Cu2 56.79(2) . .
Se2 Cu3 Cu4 56.87(2) . .
Se4 Cu3 Cu4 110.24(3) . .
Cu2 Cu3 Cu4 87.79(3) . .
Se3 Cu4 Se2 163.62(4) . .
Se3 Cu4 Cu3 111.34(3) . .
Se2 Cu4 Cu3 56.24(2) . .
Se3 Cu4 Cu1 55.63(2) . .
Se2 Cu4 Cu1 111.24(3) . .
Cu3 Cu4 Cu1 92.43(3) . .
N2 Al1 N1 97.46(19) . .
N2 Al1 Se1 106.50(13) . .
N1 Al1 Se1 114.18(14) . .
N2 Al1 Se2 109.86(15) . .
N1 Al1 Se2 105.04(13) . .
Se1 Al1 Se2 121.23(6) . .
N3 Al2 N4 97.70(17) . .
N3 Al2 Se3 107.89(15) . .
N4 Al2 Se3 113.02(14) . .
N3 Al2 Se4 108.75(14) . .
N4 Al2 Se4 104.54(15) . .
Se3 Al2 Se4 122.16(6) . .
C2 N1 C11 119.5(5) . .
C2 N1 Al1 119.3(4) . .
C11 N1 Al1 120.9(3) . .
C4 N2 C21 118.0(4) . .
C4 N2 Al1 119.5(4) . .
C21 N2 Al1 122.5(3) . .
C7 N3 C31 117.8(4) . .
C7 N3 Al2 117.4(3) . .
C31 N3 Al2 124.7(3) . .
C9 N4 C41 121.1(4) . .
C9 N4 Al2 119.5(3) . .
C41 N4 Al2 119.0(3) . .
C2 C1 H1A 109.5 . .
C2 C1 H1B 109.5 . .
H1A C1 H1B 109.5 . .
C2 C1 H1C 109.5 . .
H1A C1 H1C 109.5 . .
H1B C1 H1C 109.5 . .
N1 C2 C3 123.6(5) . .
N1 C2 C1 120.7(5) . .
C3 C2 C1 115.7(5) . .
C4 C3 C2 128.0(5) . .
C4 C3 H3A 116.0 . .
C2 C3 H3A 116.0 . .
N2 C4 C3 123.6(5) . .
N2 C4 C5 119.4(5) . .
C3 C4 C5 117.0(4) . .
C4 C5 H5A 109.5 . .
C4 C5 H5B 109.5 . .
H5A C5 H5B 109.5 . .
C4 C5 H5C 109.5 . .
H5A C5 H5C 109.5 . .
H5B C5 H5C 109.5 . .
C7 C6 H6A 109.5 . .
C7 C6 H6B 109.5 . .
H6A C6 H6B 109.5 . .
C7 C6 H6C 109.5 . .
H6A C6 H6C 109.5 . .
H6B C6 H6C 109.5 . .
N3 C7 C8 123.8(4) . .
N3 C7 C6 119.2(4) . .
C8 C7 C6 116.9(4) . .
C7 C8 C9 128.4(5) . .
C7 C8 H8A 115.8 . .
C9 C8 H8A 115.8 . .
N4 C9 C8 121.8(4) . .
N4 C9 C10 122.7(4) . .
C8 C9 C10 115.5(4) . .
C9 C10 H10A 109.5 . .
C9 C10 H10B 109.5 . .
H10A C10 H10B 109.5 . .
C9 C10 H10C 109.5 . .
H10A C10 H10C 109.5 . .
H10B C10 H10C 109.5 . .
C16 C11 C12 121.0(5) . .
C16 C11 N1 120.8(5) . .
C12 C11 N1 118.1(5) . .
C13 C12 C11 118.9(5) . .
C13 C12 C121 118.7(6) . .
C11 C12 C121 122.3(5) . .
C12 C13 C14 120.8(6) . .
C12 C13 H13A 119.6 . .
C14 C13 H13A 119.6 . .
C15 C14 C13 119.6(7) . .
C15 C14 H14A 120.2 . .
C13 C14 H14A 120.2 . .
C14 C15 C16 121.9(6) . .
C14 C15 H15A 119.0 . .
C16 C15 H15A 119.0 . .
C15 C16 C11 117.7(5) . .
C15 C16 C161 118.2(5) . .
C11 C16 C161 124.1(5) . .
C26 C21 C22 121.6(5) . .
C26 C21 N2 120.1(5) . .
C22 C21 N2 118.4(5) . .
C23 C22 C21 118.0(6) . .
C23 C22 C221 119.4(5) . .
C21 C22 C221 122.5(5) . .
C22 C23 C24 121.7(5) . .
C22 C23 H23A 119.1 . .
C24 C23 H23A 119.1 . .
C25 C24 C23 119.4(5) . .
C25 C24 H24A 120.3 . .
C23 C24 H24A 120.3 . .
C24 C25 C26 121.3(6) . .
C24 C25 H25A 119.3 . .
C26 C25 H25A 119.3 . .
C21 C26 C25 117.9(5) . .
C21 C26 C261 125.1(5) . .
C25 C26 C261 117.0(6) . .
C32 C31 C36 120.6(5) . .
C32 C31 N3 119.7(4) . .
C36 C31 N3 119.7(5) . .
C31 C32 C33 119.2(5) . .
C31 C32 C321 123.1(5) . .
C33 C32 C321 117.7(5) . .
C34 C33 C32 120.3(6) . .
C34 C33 H33A 119.8 . .
C32 C33 H33A 119.8 . .
C35 C34 C33 119.9(6) . .
C35 C34 H34A 120.0 . .
C33 C34 H34A 120.0 . .
C34 C35 C36 121.7(5) . .
C34 C35 H35A 119.1 . .
C36 C35 H35A 119.1 . .
C35 C36 C31 118.1(5) . .
C35 C36 C361 117.6(5) . .
C31 C36 C361 124.3(5) . .
C46 C41 C42 121.6(4) . .
C46 C41 N4 116.9(5) . .
C42 C41 N4 121.3(5) . .
C43 C42 C41 116.8(6) . .
C43 C42 C421 117.2(5) . .
C41 C42 C421 125.7(4) . .
C44 C43 C42 122.0(6) . .
C44 C43 H43A 119.0 . .
C42 C43 H43A 119.0 . .
C43 C44 C45 120.3(5) . .
C43 C44 H44A 119.9 . .
C45 C44 H44A 119.9 . .
C44 C45 C46 120.6(6) . .
C44 C45 H45A 119.7 . .
C46 C45 H45A 119.7 . .
C45 C46 C41 118.4(5) . .
C45 C46 C461 119.2(5) . .
C41 C46 C461 122.3(4) . .
C12 C121 C122 110.1(6) . .
C12 C121 C123 113.6(5) . .
C122 C121 C123 108.8(5) . .
C12 C121 H12A 108.1 . .
C122 C121 H12A 108.1 . .
C123 C121 H12A 108.1 . .
C121 C122 H12B 109.5 . .
C121 C122 H12C 109.5 . .
H12B C122 H12C 109.5 . .
C121 C122 H12D 109.5 . .
H12B C122 H12D 109.5 . .
H12C C122 H12D 109.5 . .
C121 C123 H12E 109.5 . .
C121 C123 H12F 109.5 . .
H12E C123 H12F 109.5 . .
C121 C123 H12G 109.5 . .
H12E C123 H12G 109.5 . .
H12F C123 H12G 109.5 . .
C16 C161 C163 113.1(5) . .
C16 C161 C162 112.5(5) . .
C163 C161 C162 106.6(5) . .
C16 C161 H16A 108.2 . .
C163 C161 H16A 108.2 . .
C162 C161 H16A 108.2 . .
C161 C162 H16B 109.5 . .
C161 C162 H16C 109.5 . .
H16B C162 H16C 109.5 . .
C161 C162 H16D 109.5 . .
H16B C162 H16D 109.5 . .
H16C C162 H16D 109.5 . .
C161 C163 H16E 109.5 . .
C161 C163 H16F 109.5 . .
H16E C163 H16F 109.5 . .
C161 C163 H16G 109.5 . .
H16E C163 H16G 109.5 . .
H16F C163 H16G 109.5 . .
C223 C221 C22 111.1(5) . .
C223 C221 C222 109.2(5) . .
C22 C221 C222 112.8(5) . .
C223 C221 H22A 107.9 . .
C22 C221 H22A 107.9 . .
C222 C221 H22A 107.9 . .
C221 C222 H22B 109.5 . .
C221 C222 H22C 109.5 . .
H22B C222 H22C 109.5 . .
C221 C222 H22D 109.5 . .
H22B C222 H22D 109.5 . .
H22C C222 H22D 109.5 . .
C221 C223 H22E 109.5 . .
C221 C223 H22F 109.5 . .
H22E C223 H22F 109.5 . .
C221 C223 H22G 109.5 . .
H22E C223 H22G 109.5 . .
H22F C223 H22G 109.5 . .
C263 C261 C26 111.6(4) . .
C263 C261 C262 110.4(6) . .
C26 C261 C262 111.1(4) . .
C263 C261 H26A 107.9 . .
C26 C261 H26A 107.9 . .
C262 C261 H26A 107.9 . .
C261 C262 H26B 109.5 . .
C261 C262 H26C 109.5 . .
H26B C262 H26C 109.5 . .
C261 C262 H26D 109.5 . .
H26B C262 H26D 109.5 . .
H26C C262 H26D 109.5 . .
C261 C263 H26E 109.5 . .
C261 C263 H26F 109.5 . .
H26E C263 H26F 109.5 . .
C261 C263 H26G 109.5 . .
H26E C263 H26G 109.5 . .
H26F C263 H26G 109.5 . .
C322 C321 C32 113.3(5) . .
C322 C321 C323 109.0(5) . .
C32 C321 C323 110.9(5) . .
C322 C321 H32A 107.8 . .
C32 C321 H32A 107.8 . .
C323 C321 H32A 107.8 . .
C321 C322 H32B 109.5 . .
C321 C322 H32C 109.5 . .
H32B C322 H32C 109.5 . .
C321 C322 H32D 109.5 . .
H32B C322 H32D 109.5 . .
H32C C322 H32D 109.5 . .
C321 C323 H32E 109.5 . .
C321 C323 H32F 109.5 . .
H32E C323 H32F 109.5 . .
C321 C323 H32G 109.5 . .
H32E C323 H32G 109.5 . .
H32F C323 H32G 109.5 . .
C36 C361 C362 112.8(4) . .
C36 C361 C363 110.5(5) . .
C362 C361 C363 109.5(4) . .
C36 C361 H36A 107.9 . .
C362 C361 H36A 107.9 . .
C363 C361 H36A 107.9 . .
C361 C362 H36B 109.5 . .
C361 C362 H36C 109.5 . .
H36B C362 H36C 109.5 . .
C361 C362 H36D 109.5 . .
H36B C362 H36D 109.5 . .
H36C C362 H36D 109.5 . .
C361 C363 H36E 109.5 . .
C361 C363 H36F 109.5 . .
H36E C363 H36F 109.5 . .
C361 C363 H36G 109.5 . .
H36E C363 H36G 109.5 . .
H36F C363 H36G 109.5 . .
C42 C421 C423 115.4(5) . .
C42 C421 C422 108.8(5) . .
C423 C421 C422 106.7(5) . .
C42 C421 H42A 108.6 . .
C423 C421 H42A 108.6 . .
C422 C421 H42A 108.6 . .
C421 C422 H42B 109.5 . .
C421 C422 H42C 109.5 . .
H42B C422 H42C 109.5 . .
C421 C422 H42D 109.5 . .
H42B C422 H42D 109.5 . .
H42C C422 H42D 109.5 . .
C421 C423 H42E 109.5 . .
C421 C423 H42F 109.5 . .
H42E C423 H42F 109.5 . .
C421 C423 H42G 109.5 . .
H42E C423 H42G 109.5 . .
H42F C423 H42G 109.5 . .
C463 C461 C46 114.5(5) . .
C463 C461 C462 111.0(5) . .
C46 C461 C462 109.5(5) . .
C463 C461 H46A 107.1 . .
C46 C461 H46A 107.1 . .
C462 C461 H46A 107.1 . .
C461 C462 H46B 109.5 . .
C461 C462 H46C 109.5 . .
H46B C462 H46C 109.5 . .
C461 C462 H46D 109.5 . .
H46B C462 H46D 109.5 . .
H46C C462 H46D 109.5 . .
C461 C463 H46E 109.5 . .
C461 C463 H46F 109.5 . .
H46E C463 H46F 109.5 . .
C461 C463 H46G 109.5 . .
H46E C463 H46G 109.5 . .
H46F C463 H46G 109.5 . .
Cu8 Se5 Cu5 67.70(3) . .
Cu8 Se5 Al3 86.30(4) . .
Cu5 Se5 Al3 95.72(4) . .
Cu6 Se6 Cu7 67.02(3) . .
Cu6 Se6 Al3 98.75(5) . .
Cu7 Se6 Al3 85.63(4) . .
Cu7 Se7 Cu8 68.08(3) . .
Cu7 Se7 Al4 88.69(4) . .
Cu8 Se7 Al4 99.22(4) . .
Cu6 Se8 Cu5 66.33(3) . .
Cu6 Se8 Al4 89.79(4) . .
Cu5 Se8 Al4 93.50(4) . .
Se5 Cu5 Se8 168.06(4) . .
Se5 Cu5 Cu6 113.61(4) . .
Se8 Cu5 Cu6 56.81(3) . .
Se5 Cu5 Cu8 56.07(2) . .
Se8 Cu5 Cu8 115.03(3) . .
Cu6 Cu5 Cu8 94.56(3) . .
Se6 Cu6 Se8 162.24(3) . .
Se6 Cu6 Cu5 108.39(3) . .
Se8 Cu6 Cu5 56.86(3) . .
Se6 Cu6 Cu7 56.68(2) . .
Se8 Cu6 Cu7 109.33(3) . .
Cu5 Cu6 Cu7 86.49(3) . .
Se7 Cu7 Se6 164.49(4) . .
Se7 Cu7 Cu6 112.18(3) . .
Se6 Cu7 Cu6 56.29(2) . .
Se7 Cu7 Cu8 55.98(2) . .
Se6 Cu7 Cu8 111.62(3) . .
Cu6 Cu7 Cu8 93.80(3) . .
Se7 Cu8 Se5 159.78(3) . .
Se7 Cu8 Cu5 106.06(3) . .
Se5 Cu8 Cu5 56.23(2) . .
Se7 Cu8 Cu7 55.94(2) . .
Se5 Cu8 Cu7 108.96(3) . .
Cu5 Cu8 Cu7 85.13(3) . .
N6 Al3 N5 96.97(19) . .
N6 Al3 Se6 110.53(14) . .
N5 Al3 Se6 103.90(14) . .
N6 Al3 Se5 105.59(15) . .
N5 Al3 Se5 115.10(15) . .
Se6 Al3 Se5 121.98(6) . .
N7 Al4 N8 97.58(18) . .
N7 Al4 Se7 109.39(12) . .
N8 Al4 Se7 110.44(14) . .
N7 Al4 Se8 107.65(13) . .
N8 Al4 Se8 107.09(13) . .
Se7 Al4 Se8 121.92(6) . .
C52 N5 C61 121.6(5) . .
C52 N5 Al3 119.9(4) . .
C61 N5 Al3 118.0(3) . .
C54 N6 C71 118.4(4) . .
C54 N6 Al3 120.3(4) . .
C71 N6 Al3 121.3(4) . .
C57 N7 C81 118.4(4) . .
C57 N7 Al4 119.2(3) . .
C81 N7 Al4 122.4(3) . .
C59 N8 C91 121.8(4) . .
C59 N8 Al4 118.6(4) . .
C91 N8 Al4 119.3(3) . .
C52 C51 H51A 109.5 . .
C52 C51 H51B 109.5 . .
H51A C51 H51B 109.5 . .
C52 C51 H51C 109.5 . .
H51A C51 H51C 109.5 . .
H51B C51 H51C 109.5 . .
N5 C52 C53 122.6(5) . .
N5 C52 C51 121.4(5) . .
C53 C52 C51 115.9(5) . .
C54 C53 C52 129.1(6) . .
C54 C53 H53A 115.4 . .
C52 C53 H53A 115.4 . .
N6 C54 C53 121.9(5) . .
N6 C54 C55 121.0(5) . .
C53 C54 C55 117.1(5) . .
C54 C55 H55A 109.5 . .
C54 C55 H55B 109.5 . .
H55A C55 H55B 109.5 . .
C54 C55 H55C 109.5 . .
H55A C55 H55C 109.5 . .
H55B C55 H55C 109.5 . .
C57 C56 H56A 109.5 . .
C57 C56 H56B 109.5 . .
H56A C56 H56B 109.5 . .
C57 C56 H56C 109.5 . .
H56A C56 H56C 109.5 . .
H56B C56 H56C 109.5 . .
N7 C57 C58 122.0(5) . .
N7 C57 C56 120.4(4) . .
C58 C57 C56 117.5(4) . .
C59 C58 C57 128.7(5) . .
C59 C58 H58A 115.6 . .
C57 C58 H58A 115.6 . .
N8 C59 C58 123.0(4) . .
N8 C59 C60 120.9(5) . .
C58 C59 C60 116.1(5) . .
C59 C60 H60A 109.5 . .
C59 C60 H60B 109.5 . .
H60A C60 H60B 109.5 . .
C59 C60 H60C 109.5 . .
H60A C60 H60C 109.5 . .
H60B C60 H60C 109.5 . .
C62 C61 C66 121.3(5) . .
C62 C61 N5 121.0(5) . .
C66 C61 N5 117.5(5) . .
C63 C62 C61 116.5(6) . .
C63 C62 C621 118.3(6) . .
C61 C62 C621 125.1(5) . .
C64 C63 C62 123.1(6) . .
C64 C63 H63A 118.4 . .
C62 C63 H63A 118.4 . .
C63 C64 C65 119.3(6) . .
C63 C64 H64A 120.4 . .
C65 C64 H64A 120.4 . .
C66 C65 C64 121.9(7) . .
C66 C65 H65A 119.0 . .
C64 C65 H65A 119.0 . .
C65 C66 C61 117.5(6) . .
C65 C66 C661 121.1(6) . .
C61 C66 C661 121.3(5) . .
C72 C71 C76 122.3(5) . .
C72 C71 N6 117.7(5) . .
C76 C71 N6 120.0(5) . .
C71 C72 C73 117.4(5) . .
C71 C72 C721 123.0(5) . .
C73 C72 C721 119.6(5) . .
C74 C73 C72 121.8(6) . .
C74 C73 H73A 119.1 . .
C72 C73 H73A 119.1 . .
C75 C74 C73 120.0(6) . .
C75 C74 H74A 120.0 . .
C73 C74 H74A 120.0 . .
C74 C75 C76 121.3(6) . .
C74 C75 H75A 119.4 . .
C76 C75 H75A 119.4 . .
C75 C76 C71 117.3(5) . .
C75 C76 C761 118.7(5) . .
C71 C76 C761 124.0(5) . .
C82 C81 C86 121.6(5) . .
C82 C81 N7 118.0(4) . .
C86 C81 N7 120.3(4) . .
C83 C82 C81 117.5(5) . .
C83 C82 C821 118.6(5) . .
C81 C82 C821 123.8(4) . .
C84 C83 C82 121.6(6) . .
C84 C83 H83A 119.2 . .
C82 C83 H83A 119.2 . .
C83 C84 C85 119.6(6) . .
C83 C84 H84A 120.2 . .
C85 C84 H84A 120.2 . .
C84 C85 C86 121.9(6) . .
C84 C85 H85A 119.1 . .
C86 C85 H85A 119.1 . .
C85 C86 C81 117.7(5) . .
C85 C86 C861 118.1(5) . .
C81 C86 C861 124.2(4) . .
C96 C91 C92 119.8(5) . .
C96 C91 N8 119.4(5) . .
C92 C91 N8 120.6(5) . .
C93 C92 C91 117.6(5) . .
C93 C92 C921 118.3(5) . .
C91 C92 C921 123.9(5) . .
C94 C93 C92 122.1(6) . .
C94 C93 H93A 118.9 . .
C92 C93 H93A 118.9 . .
C95 C94 C93 119.1(6) . .
C95 C94 H94A 120.5 . .
C93 C94 H94A 120.5 . .
C96 C95 C94 122.2(6) . .
C96 C95 H95A 118.9 . .
C94 C95 H95A 118.9 . .
C95 C96 C91 118.9(5) . .
C95 C96 C961 120.2(5) . .
C91 C96 C961 120.8(5) . .
C62 C621 C623 110.7(5) . .
C62 C621 C622 114.5(5) . .
C623 C621 C622 107.1(5) . .
C62 C621 H62A 108.1 . .
C623 C621 H62A 108.1 . .
C622 C621 H62A 108.1 . .
C621 C622 H62B 109.5 . .
C621 C622 H62C 109.5 . .
H62B C622 H62C 109.5 . .
C621 C622 H62D 109.5 . .
H62B C622 H62D 109.5 . .
H62C C622 H62D 109.5 . .
C621 C623 H62E 109.5 . .
C621 C623 H62F 109.5 . .
H62E C623 H62F 109.5 . .
C621 C623 H62G 109.5 . .
H62E C623 H62G 109.5 . .
H62F C623 H62G 109.5 . .
C663 C661 C66 114.5(6) . .
C663 C661 C662 108.9(5) . .
C66 C661 C662 111.1(6) . .
C663 C661 H66A 107.3 . .
C66 C661 H66A 107.3 . .
C662 C661 H66A 107.3 . .
C661 C662 H66B 109.5 . .
C661 C662 H66C 109.5 . .
H66B C662 H66C 109.5 . .
C661 C662 H66D 109.5 . .
H66B C662 H66D 109.5 . .
H66C C662 H66D 109.5 . .
C661 C663 H66E 109.5 . .
C661 C663 H66F 109.5 . .
H66E C663 H66F 109.5 . .
C661 C663 H66G 109.5 . .
H66E C663 H66G 109.5 . .
H66F C663 H66G 109.5 . .
C72 C721 C723 111.1(6) . .
C72 C721 C722 113.4(6) . .
C723 C721 C722 109.0(5) . .
C72 C721 H72A 107.7 . .
C723 C721 H72A 107.7 . .
C722 C721 H72A 107.7 . .
C721 C722 H72B 109.5 . .
C721 C722 H72C 109.5 . .
H72B C722 H72C 109.5 . .
C721 C722 H72D 109.5 . .
H72B C722 H72D 109.5 . .
H72C C722 H72D 109.5 . .
C721 C723 H72E 109.5 . .
C721 C723 H72F 109.5 . .
H72E C723 H72F 109.5 . .
C721 C723 H72G 109.5 . .
H72E C723 H72G 109.5 . .
H72F C723 H72G 109.5 . .
C76 C761 C763 110.7(5) . .
C76 C761 C762 111.6(4) . .
C763 C761 C762 111.0(5) . .
C76 C761 H76A 107.7 . .
C763 C761 H76A 107.7 . .
C762 C761 H76A 107.7 . .
C761 C762 H76B 109.5 . .
C761 C762 H76C 109.5 . .
H76B C762 H76C 109.5 . .
C761 C762 H76D 109.5 . .
H76B C762 H76D 109.5 . .
H76C C762 H76D 109.5 . .
C761 C763 H76E 109.5 . .
C761 C763 H76F 109.5 . .
H76E C763 H76F 109.5 . .
C761 C763 H76G 109.5 . .
H76E C763 H76G 109.5 . .
H76F C763 H76G 109.5 . .
C82 C821 C823 112.5(5) . .
C82 C821 C822 110.3(6) . .
C823 C821 C822 109.7(5) . .
C82 C821 H82A 108.1 . .
C823 C821 H82A 108.1 . .
C822 C821 H82A 108.1 . .
C821 C822 H82B 109.5 . .
C821 C822 H82C 109.5 . .
H82B C822 H82C 109.5 . .
C821 C822 H82D 109.5 . .
H82B C822 H82D 109.5 . .
H82C C822 H82D 109.5 . .
C821 C823 H82E 109.5 . .
C821 C823 H82F 109.5 . .
H82E C823 H82F 109.5 . .
C821 C823 H82G 109.5 . .
H82E C823 H82G 109.5 . .
H82F C823 H82G 109.5 . .
C86 C861 C862 112.3(5) . .
C86 C861 C863 110.6(5) . .
C862 C861 C863 109.3(5) . .
C86 C861 H86A 108.2 . .
C862 C861 H86A 108.2 . .
C863 C861 H86A 108.2 . .
C861 C862 H86B 109.5 . .
C861 C862 H86C 109.5 . .
H86B C862 H86C 109.5 . .
C861 C862 H86D 109.5 . .
H86B C862 H86D 109.5 . .
H86C C862 H86D 109.5 . .
C861 C863 H86E 109.5 . .
C861 C863 H86F 109.5 . .
H86E C863 H86F 109.5 . .
C861 C863 H86G 109.5 . .
H86E C863 H86G 109.5 . .
H86F C863 H86G 109.5 . .
C92 C921 C923 112.3(4) . .
C92 C921 C922 109.2(5) . .
C923 C921 C922 107.5(4) . .
C92 C921 H92A 109.3 . .
C923 C921 H92A 109.3 . .
C922 C921 H92A 109.3 . .
C921 C922 H92B 109.5 . .
C921 C922 H92C 109.5 . .
H92B C922 H92C 109.5 . .
C921 C922 H92D 109.5 . .
H92B C922 H92D 109.5 . .
H92C C922 H92D 109.5 . .
C921 C923 H92E 109.5 . .
C921 C923 H92F 109.5 . .
H92E C923 H92F 109.5 . .
C921 C923 H92G 109.5 . .
H92E C923 H92G 109.5 . .
H92F C923 H92G 109.5 . .
C96 C961 C962 111.7(5) . .
C96 C961 C963 113.0(5) . .
C962 C961 C963 110.1(5) . .
C96 C961 H96A 107.2 . .
C962 C961 H96A 107.2 . .
C963 C961 H96A 107.2 . .
C961 C962 H96B 109.5 . .
C961 C962 H96C 109.5 . .
H96B C962 H96C 109.5 . .
C961 C962 H96D 109.5 . .
H96B C962 H96D 109.5 . .
H96C C962 H96D 109.5 . .
C961 C963 H96E 109.5 . .
C961 C963 H96F 109.5 . .
H96E C963 H96F 109.5 . .
C961 C963 H96G 109.5 . .
H96E C963 H96G 109.5 . .
H96F C963 H96G 109.5 . .
C88 C87 C87 143(5) . 2_666
C88 C87 H87A 101.2 . .
C87 C87 H87A 101.2 2_666 .
C88 C87 H87B 101.2 . .
C87 C87 H87B 101.2 2_666 .
H87A C87 H87B 104.5 . .
C87 C88 C89 130(4) . .
C87 C88 H88A 104.7 . .
C89 C88 H88A 104.7 . .
C87 C88 H88B 104.7 . .
C89 C88 H88B 104.7 . .
H88A C88 H88B 105.7 . .
C88 C89 H89A 109.5 . .
C88 C89 H89B 109.5 . .
H89A C89 H89B 109.5 . .
C88 C89 H89C 109.5 . .
H89A C89 H89C 109.5 . .
H89B C89 H89C 109.5 . .
C98 C97 H97A 109.5 . .
C98 C97 H97B 109.5 . .
H97A C97 H97B 109.5 . .
C98 C97 H97C 109.5 . .
H97A C97 H97C 109.5 . .
H97B C97 H97C 109.5 . .
C97 C98 C99 128.4(16) . .
C97 C98 H98A 105.2 . .
C99 C98 H98A 105.2 . .
C97 C98 H98B 105.2 . .
C99 C98 H98B 105.2 . .
H98A C98 H98B 105.9 . .
C99 C99 C98 139(2) 2_566 .
C99 C99 H99A 102.5 2_566 .
C98 C99 H99A 102.5 . .
C99 C99 H99B 102.5 2_566 .
C98 C99 H99B 102.5 . .
H99A C99 H99B 104.9 . .

loop_
_geom_bond_atom_site_label_1
_geom_bond_atom_site_label_2
_geom_bond_distance
_geom_bond_site_symmetry_2
Se1 Cu1 2.2948(8) .
Se1 Cu2 2.2998(8) .
Se1 Al1 2.3823(14) .
Se2 Cu3 2.2978(8) .
Se2 Cu4 2.3147(8) .
Se2 Al1 2.3827(15) .
Se3 Cu1 2.2894(8) .
Se3 Cu4 2.3065(8) .
Se3 Al2 2.3773(17) .
Se4 Cu2 2.3050(8) .
Se4 Cu3 2.3063(7) .
Se4 Al2 2.3976(16) .
Cu1 Cu2 2.5547(11) .
Cu1 Cu4 2.5736(9) .
Cu2 Cu3 2.5241(8) .
Cu3 Cu4 2.5423(10) .
Al1 N2 1.908(4) .
Al1 N1 1.932(5) .
Al2 N3 1.893(4) .
Al2 N4 1.926(4) .
N1 C2 1.346(6) .
N1 C11 1.448(7) .
N2 C4 1.348(6) .
N2 C21 1.461(6) .
N3 C7 1.359(6) .
N3 C31 1.457(6) .
N4 C9 1.333(6) .
N4 C41 1.473(6) .
C1 C2 1.512(8) .
C1 H1A 0.9800 .
C1 H1B 0.9800 .
C1 H1C 0.9800 .
C2 C3 1.404(8) .
C3 C4 1.376(8) .
C3 H3A 0.9500 .
C4 C5 1.510(8) .
C5 H5A 0.9800 .
C5 H5B 0.9800 .
C5 H5C 0.9800 .
C6 C7 1.513(6) .
C6 H6A 0.9800 .
C6 H6B 0.9800 .
C6 H6C 0.9800 .
C7 C8 1.378(7) .
C8 C9 1.419(6) .
C8 H8A 0.9500 .
C9 C10 1.502(7) .
C10 H10A 0.9800 .
C10 H10B 0.9800 .
C10 H10C 0.9800 .
C11 C16 1.406(7) .
C11 C12 1.419(8) .
C12 C13 1.378(9) .
C12 C121 1.509(8) .
C13 C14 1.393(9) .
C13 H13A 0.9500 .
C14 C15 1.385(9) .
C14 H14A 0.9500 .
C15 C16 1.392(8) .
C15 H15A 0.9500 .
C16 C161 1.501(8) .
C21 C26 1.389(8) .
C21 C22 1.405(7) .
C22 C23 1.387(8) .
C22 C221 1.514(8) .
C23 C24 1.391(9) .
C23 H23A 0.9500 .
C24 C25 1.364(8) .
C24 H24A 0.9500 .
C25 C26 1.419(7) .
C25 H25A 0.9500 .
C26 C261 1.526(7) .
C31 C32 1.393(8) .
C31 C36 1.403(7) .
C32 C33 1.402(7) .
C32 C321 1.532(7) .
C33 C34 1.376(8) .
C33 H33A 0.9500 .
C34 C35 1.373(9) .
C34 H34A 0.9500 .
C35 C36 1.393(7) .
C35 H35A 0.9500 .
C36 C361 1.512(8) .
C41 C46 1.399(8) .
C41 C42 1.408(7) .
C42 C43 1.402(7) .
C42 C421 1.507(8) .
C43 C44 1.360(9) .
C43 H43A 0.9500 .
C44 C45 1.383(9) .
C44 H44A 0.9500 .
C45 C46 1.390(7) .
C45 H45A 0.9500 .
C46 C461 1.530(8) .
C121 C122 1.531(9) .
C121 C123 1.539(8) .
C121 H12A 1.0000 .
C122 H12B 0.9800 .
C122 H12C 0.9800 .
C122 H12D 0.9800 .
C123 H12E 0.9800 .
C123 H12F 0.9800 .
C123 H12G 0.9800 .
C161 C163 1.528(7) .
C161 C162 1.542(8) .
C161 H16A 1.0000 .
C162 H16B 0.9800 .
C162 H16C 0.9800 .
C162 H16D 0.9800 .
C163 H16E 0.9800 .
C163 H16F 0.9800 .
C163 H16G 0.9800 .
C221 C223 1.514(8) .
C221 C222 1.525(8) .
C221 H22A 1.0000 .
C222 H22B 0.9800 .
C222 H22C 0.9800 .
C222 H22D 0.9800 .
C223 H22E 0.9800 .
C223 H22F 0.9800 .
C223 H22G 0.9800 .
C261 C263 1.523(8) .
C261 C262 1.550(8) .
C261 H26A 1.0000 .
C262 H26B 0.9800 .
C262 H26C 0.9800 .
C262 H26D 0.9800 .
C263 H26E 0.9800 .
C263 H26F 0.9800 .
C263 H26G 0.9800 .
C321 C322 1.522(8) .
C321 C323 1.537(8) .
C321 H32A 1.0000 .
C322 H32B 0.9800 .
C322 H32C 0.9800 .
C322 H32D 0.9800 .
C323 H32E 0.9800 .
C323 H32F 0.9800 .
C323 H32G 0.9800 .
C361 C362 1.537(8) .
C361 C363 1.537(7) .
C361 H36A 1.0000 .
C362 H36B 0.9800 .
C362 H36C 0.9800 .
C362 H36D 0.9800 .
C363 H36E 0.9800 .
C363 H36F 0.9800 .
C363 H36G 0.9800 .
C421 C423 1.554(8) .
C421 C422 1.554(7) .
C421 H42A 1.0000 .
C422 H42B 0.9800 .
C422 H42C 0.9800 .
C422 H42D 0.9800 .
C423 H42E 0.9800 .
C423 H42F 0.9800 .
C423 H42G 0.9800 .
C461 C463 1.526(9) .
C461 C462 1.532(8) .
C461 H46A 1.0000 .
C462 H46B 0.9800 .
C462 H46C 0.9800 .
C462 H46D 0.9800 .
C463 H46E 0.9800 .
C463 H46F 0.9800 .
C463 H46G 0.9800 .
Se5 Cu8 2.2953(8) .
Se5 Cu5 2.2998(8) .
Se5 Al3 2.3831(17) .
Se6 Cu6 2.2972(9) .
Se6 Cu7 2.3077(8) .
Se6 Al3 2.3817(15) .
Se7 Cu7 2.2928(8) .
Se7 Cu8 2.2937(8) .
Se7 Al4 2.3742(14) .
Se8 Cu6 2.3019(9) .
Se8 Cu5 2.3031(7) .
Se8 Al4 2.3956(14) .
Cu5 Cu6 2.5190(10) .
Cu5 Cu8 2.5595(9) .
Cu6 Cu7 2.5425(9) .
Cu7 Cu8 2.5672(9) .
Al3 N6 1.899(4) .
Al3 N5 1.927(4) .
Al4 N7 1.896(5) .
Al4 N8 1.924(4) .
N5 C52 1.333(7) .
N5 C61 1.454(7) .
N6 C54 1.342(7) .
N6 C71 1.469(7) .
N7 C57 1.349(6) .
N7 C81 1.455(6) .
N8 C59 1.346(6) .
N8 C91 1.447(7) .
C51 C52 1.497(7) .
C51 H51A 0.9800 .
C51 H51B 0.9800 .
C51 H51C 0.9800 .
C52 C53 1.407(8) .
C53 C54 1.391(8) .
C53 H53A 0.9500 .
C54 C55 1.514(7) .
C55 H55A 0.9800 .
C55 H55B 0.9800 .
C55 H55C 0.9800 .
C56 C57 1.499(7) .
C56 H56A 0.9800 .
C56 H56B 0.9800 .
C56 H56C 0.9800 .
C57 C58 1.397(7) .
C58 C59 1.391(7) .
C58 H58A 0.9500 .
C59 C60 1.512(7) .
C60 H60A 0.9800 .
C60 H60B 0.9800 .
C60 H60C 0.9800 .
C61 C62 1.413(8) .
C61 C66 1.418(8) .
C62 C63 1.398(8) .
C62 C621 1.509(9) .
C63 C64 1.351(9) .
C63 H63A 0.9500 .
C64 C65 1.386(9) .
C64 H64A 0.9500 .
C65 C66 1.381(8) .
C65 H65A 0.9500 .
C66 C661 1.522(8) .
C71 C72 1.396(7) .
C71 C76 1.411(7) .
C72 C73 1.399(8) .
C72 C721 1.495(8) .
C73 C74 1.382(9) .
C73 H73A 0.9500 .
C74 C75 1.372(8) .
C74 H74A 0.9500 .
C75 C76 1.410(8) .
C75 H75A 0.9500 .
C76 C761 1.508(7) .
C81 C82 1.404(7) .
C81 C86 1.409(7) .
C82 C83 1.403(8) .
C82 C821 1.511(8) .
C83 C84 1.371(9) .
C83 H83A 0.9500 .
C84 C85 1.381(9) .
C84 H84A 0.9500 .
C85 C86 1.388(7) .
C85 H85A 0.9500 .
C86 C861 1.507(8) .
C91 C96 1.421(7) .
C91 C92 1.429(7) .
C92 C93 1.395(8) .
C92 C921 1.522(7) .
C93 C94 1.383(8) .
C93 H93A 0.9500 .
C94 C95 1.382(8) .
C94 H94A 0.9500 .
C95 C96 1.372(8) .
C95 H95A 0.9500 .
C96 C961 1.530(8) .
C621 C623 1.549(8) .
C621 C622 1.552(8) .
C621 H62A 1.0000 .
C622 H62B 0.9800 .
C622 H62C 0.9800 .
C622 H62D 0.9800 .
C623 H62E 0.9800 .
C623 H62F 0.9800 .
C623 H62G 0.9800 .
C661 C663 1.519(10) .
C661 C662 1.545(9) .
C661 H66A 1.0000 .
C662 H66B 0.9800 .
C662 H66C 0.9800 .
C662 H66D 0.9800 .
C663 H66E 0.9800 .
C663 H66F 0.9800 .
C663 H66G 0.9800 .
C721 C723 1.530(9) .
C721 C722 1.537(9) .
C721 H72A 1.0000 .
C722 H72B 0.9800 .
C722 H72C 0.9800 .
C722 H72D 0.9800 .
C723 H72E 0.9800 .
C723 H72F 0.9800 .
C723 H72G 0.9800 .
C761 C763 1.528(8) .
C761 C762 1.534(8) .
C761 H76A 1.0000 .
C762 H76B 0.9800 .
C762 H76C 0.9800 .
C762 H76D 0.9800 .
C763 H76E 0.9800 .
C763 H76F 0.9800 .
C763 H76G 0.9800 .
C821 C823 1.537(8) .
C821 C822 1.548(8) .
C821 H82A 1.0000 .
C822 H82B 0.9800 .
C822 H82C 0.9800 .
C822 H82D 0.9800 .
C823 H82E 0.9800 .
C823 H82F 0.9800 .
C823 H82G 0.9800 .
C861 C862 1.532(9) .
C861 C863 1.541(8) .
C861 H86A 1.0000 .
C862 H86B 0.9800 .
C862 H86C 0.9800 .
C862 H86D 0.9800 .
C863 H86E 0.9800 .
C863 H86F 0.9800 .
C863 H86G 0.9800 .
C921 C923 1.552(7) .
C921 C922 1.560(7) .
C921 H92A 1.0000 .
C922 H92B 0.9800 .
C922 H92C 0.9800 .
C922 H92D 0.9800 .
C923 H92E 0.9800 .
C923 H92F 0.9800 .
C923 H92G 0.9800 .
C961 C962 1.542(8) .
C961 C963 1.543(8) .
C961 H96A 1.0000 .
C962 H96B 0.9800 .
C962 H96C 0.9800 .
C962 H96D 0.9800 .
C963 H96E 0.9800 .
C963 H96F 0.9800 .
C963 H96G 0.9800 .
C87 C88 1.21(3) .
C87 C87 1.25(6) 2_666
C87 H87A 0.9900 .
C87 H87B 0.9900 .
C88 C89 1.56(3) .
C88 H88A 0.9900 .
C88 H88B 0.9900 .
C89 H89A 0.9800 .
C89 H89B 0.9800 .
C89 H89C 0.9800 .
C97 C98 1.379(19) .
C97 H97A 0.9800 .
C97 H97B 0.9800 .
C97 H97C 0.9800 .
C98 C99 1.396(17) .
C98 H98A 0.9900 .
C98 H98B 0.9900 .
C99 C99 1.35(3) 2_566
C99 H99A 0.9900 .
C99 H99B 0.9900 .
